data_1572617
loop_
_publ_author_name
'Haridas, V.'
'Maurya, Govind P.'
'Dutta, Souvik'

_publ_section_title
;
 Designer pseudopeptides: autofluorescent polygonal tubes <i>via</i>
 Phe-zipper and triple helix.
;
_journal_issue 41
_journal_name_full 'Chemical science'
_journal_page_first 16908
_journal_page_last 16916
_journal_paper_doi 10.1039/d4sc04023f
_journal_volume 15
_journal_year 2024
_chemical_absolute_configuration R
_chemical_formula_moiety 'C21 H25 N3 O4'
_chemical_formula_sum 'C21 H25 N3 O4'
_chemical_formula_weight 383.1845
_chemical_name_common dMUAFO
_chemical_name_systematic dMUAFO
_space_group_crystal_system orthorhombic
_space_group_IT_number 19
_space_group_name_Hall 'P 2ac 2ab'
_space_group_name_H-M_alt 'P 21 21 21'
_atom_sites_solution_hydrogens geom
_audit_creation_date 2024-03-30
_audit_creation_method
;
Olex2 1.5
(compiled 2023.08.24 svn.re1ec1418 for OlexSys, GUI svn.r6817)
;
_audit_update_record
;
2024-05-10 deposited with the CCDC.	2024-09-18 downloaded from the CCDC.
;
_cell_angle_alpha 90
_cell_angle_beta 90
_cell_angle_gamma 90
_cell_formula_units_Z 4
_cell_length_a 5.3547(2)
_cell_length_b 11.2231(4)
_cell_length_c 33.8405(11)
_cell_measurement_reflns_used 4616
_cell_measurement_temperature 302.(2)
_cell_measurement_theta_max 21.1445
_cell_measurement_theta_min 2.1775
_cell_volume 2033.69(12)
_computing_cell_refinement 'SAINT V8.40B (Bruker AXS LLC, 2019)'
_computing_data_reduction 'SAINT V8.40B (Bruker AXS LLC, 2019)'
_computing_molecular_graphics 'Olex2 1.5 (Dolomanov et al., 2009)'
_computing_publication_material 'Olex2 1.5 (Dolomanov et al., 2009)'
_computing_structure_refinement 'XL  (Sheldrick, 2008)'
_computing_structure_solution 'XT, VERSION 2018/2'
_diffrn_ambient_temperature 302.00
_diffrn_detector_area_resol_mean 7.3910
_diffrn_measured_fraction_theta_full 0.999
_diffrn_measured_fraction_theta_max 0.999
_diffrn_measurement_device_type 'BRUKER APEX-II CCD'
_diffrn_measurement_method '\f and \w scans'
_diffrn_radiation_type MoK\a
_diffrn_radiation_wavelength 0.71073
_diffrn_reflns_av_R_equivalents 0.0630
_diffrn_reflns_av_unetI/netI 0.0691
_diffrn_reflns_Laue_measured_fraction_full 0.999
_diffrn_reflns_Laue_measured_fraction_max 0.999
_diffrn_reflns_limit_h_max 7
_diffrn_reflns_limit_h_min -7
_diffrn_reflns_limit_k_max 14
_diffrn_reflns_limit_k_min -13
_diffrn_reflns_limit_l_max 43
_diffrn_reflns_limit_l_min -45
_diffrn_reflns_number 19171
_diffrn_reflns_point_group_measured_fraction_full 0.999
_diffrn_reflns_point_group_measured_fraction_max 0.999
_diffrn_reflns_theta_full 25.242
_diffrn_reflns_theta_max 28.255
_diffrn_reflns_theta_min 2.178
_exptl_absorpt_coefficient_mu 0.088
_exptl_absorpt_correction_T_max 0.980
_exptl_absorpt_correction_T_min 0.975
_exptl_absorpt_correction_type multi-scan
_exptl_absorpt_process_details
;
Krause, L., Herbst-Irmer, R., Sheldrick, G. M., Stalke, D. (2015).
"Comparison of silver and molybdenum microfocus X-ray sources for
single-crystal structure determination"
J. Appl. Cryst. 48, 3-10.
doi:10.1107/S1600576714022985
;
_exptl_crystal_density_diffrn 1.252
_exptl_crystal_density_method 'not measured'
_exptl_crystal_description unk
_exptl_crystal_F_000 816
_refine_diff_density_max 0.165
_refine_diff_density_min -0.178
_refine_diff_density_rms 0.038
_refine_ls_abs_structure_details
;
 Flack x determined using 879 quotients [(I+)-(I-)]/[(I+)+(I-)]
 (Parsons, Flack and Wagner, Acta Cryst. B69 (2013) 249-259).
;
_refine_ls_abs_structure_Flack 0.7(9)
_refine_ls_extinction_method none
_refine_ls_goodness_of_fit_ref 1.000
_refine_ls_hydrogen_treatment constr
_refine_ls_matrix_type full
_refine_ls_number_parameters 256
_refine_ls_number_reflns 5027
_refine_ls_number_restraints 0
_refine_ls_restrained_S_all 1.000
_refine_ls_R_factor_all 0.1112
_refine_ls_R_factor_gt 0.0508
_refine_ls_shift/su_max 0.000
_refine_ls_shift/su_mean 0.000
_refine_ls_structure_factor_coef Fsqd
_refine_ls_weighting_details 'w=1/[\s^2^(Fo^2^)+(0.0501P)^2^] where P=(Fo^2^+2Fc^2^)/3'
_refine_ls_weighting_scheme calc
_refine_ls_wR_factor_gt 0.0994
_refine_ls_wR_factor_ref 0.1207
_reflns_Friedel_coverage 0.717
_reflns_Friedel_fraction_full 0.999
_reflns_Friedel_fraction_max 0.999
_reflns_number_gt 2928
_reflns_number_total 5027
_reflns_threshold_expression 'I > 2\s(I)'
_cod_data_source_file d4sc04023f2.cif
_cod_data_source_block dFAibUrea
_cod_depositor_comments
;
The following automatic conversions were performed:

data item '_exptl_absorpt_correction_type' value 'Multi-Scan' was
changed to 'multi-scan' in accordance with the
/home/data/users/saulius/crontab/automatic-downloads/rss-feeds/RSC/lib/dictionaries/cif_core.dic
dictionary named 'cif_core.dic' version 2.4.2 last updated on
2011-04-26.

Automatic conversion script
Id: cif_fix_values 8170 2020-07-09 18:12:32Z antanas 

 Adding full bibliography for 1572616--1572618.cif.
;
_cod_database_code 1572617
_shelx_shelxl_version_number 2019/1
_shelx_space_group_comment
;
The symmetry employed for this shelxl refinement is uniquely defined
by the following loop, which should always be used as a source of
symmetry information in preference to the above space-group names.
They are only intended as comments.
;
_olex2_refinement_description
;
1. Fixed Uiso
 At 1.2 times of:
  All C(H) groups, All C(H,H) groups, All N(H) groups
 At 1.5 times of:
  All C(H,H,H) groups
2.a Ternary CH refined with riding coordinates:
 C10(H10)
2.b Secondary CH2 refined with riding coordinates:
 C15(H15A,H15B)
2.c Aromatic/amide H refined with riding coordinates:
 N1(H1), N2(H2), N3(H3), C2(H2A), C3(H3A), C4(H4), C5(H5), C6(H6), C17(H17),
 C18(H18), C19(H19), C20(H20), C21(H21)
2.d Idealised Me refined as rotating group:
 C12(H12A,H12B,H12C), C13(H13A,H13B,H13C), C14(H14A,H14B,H14C)
;
_olex2_submission_special_instructions 'No special instructions were received'

loop_
_space_group_symop_operation_xyz
'x, y, z'
'-x+1/2, -y, z+1/2'
'-x, y+1/2, -z+1/2'
'x+1/2, -y+1/2, -z'

loop_
_atom_site_label
_atom_site_type_symbol
_atom_site_fract_x
_atom_site_fract_y
_atom_site_fract_z
_atom_site_U_iso_or_equiv
_atom_site_adp_type
_atom_site_occupancy
_atom_site_site_symmetry_order
_atom_site_calc_flag
_atom_site_refinement_flags_posn
_atom_site_refinement_flags_adp
_atom_site_refinement_flags_occupancy
_atom_site_disorder_assembly
_atom_site_disorder_group
O1 O 0.4352(4) 0.72008(19) 0.63989(6) 0.0497(6) Uani 1 1 d . . . . .
O2 O 0.4073(4) 0.12032(19) 0.65845(7) 0.0617(7) Uani 1 1 d . . . . .
O3 O 0.7384(4) 0.5137(2) 0.69718(7) 0.0567(6) Uani 1 1 d . . . . .
O4 O 0.0910(4) 0.23832(19) 0.67606(7) 0.0619(7) Uani 1 1 d . . . . .
N1 N 0.0159(4) 0.7360(2) 0.62840(7) 0.0479(7) Uani 1 1 d . . . . .
H1 H -0.128469 0.715393 0.637204 0.058 Uiso 1 1 calc R U . . .
N2 N 0.1612(4) 0.6608(2) 0.68709(7) 0.0431(6) Uani 1 1 d . . . . .
H2 H 0.007305 0.656495 0.694202 0.052 Uiso 1 1 calc R U . . .
N3 N 0.3766(4) 0.4335(2) 0.67675(7) 0.0413(6) Uani 1 1 d . . . . .
H3 H 0.218443 0.443035 0.673707 0.050 Uiso 1 1 calc R U . . .
C1 C 0.0230(5) 0.7979(3) 0.59171(9) 0.0438(7) Uani 1 1 d . . . . .
C2 C 0.2107(6) 0.7832(3) 0.56443(10) 0.0537(8) Uani 1 1 d . . . . .
H2A H 0.343335 0.732122 0.569730 0.064 Uiso 1 1 calc R U . . .
C3 C 0.2012(7) 0.8451(3) 0.52884(10) 0.0616(10) Uani 1 1 d . . . . .
H3A H 0.327316 0.834348 0.510284 0.074 Uiso 1 1 calc R U . . .
C4 C 0.0093(7) 0.9213(4) 0.52080(12) 0.0691(11) Uani 1 1 d . . . . .
H4 H 0.005972 0.963659 0.497180 0.083 Uiso 1 1 calc R U . . .
C5 C -0.1778(7) 0.9347(4) 0.54786(13) 0.0731(12) Uani 1 1 d . . . . .
H5 H -0.310532 0.985509 0.542398 0.088 Uiso 1 1 calc R U . . .
C6 C -0.1719(6) 0.8734(3) 0.58331(11) 0.0623(10) Uani 1 1 d . . . . .
H6 H -0.300303 0.883291 0.601522 0.075 Uiso 1 1 calc R U . . .
C7 C 0.2192(5) 0.7065(3) 0.65082(9) 0.0401(7) Uani 1 1 d . . . . .
C8 C 0.3555(5) 0.6190(3) 0.71401(9) 0.0418(7) Uani 1 1 d . . . . .
C9 C 0.5088(5) 0.5192(3) 0.69462(8) 0.0401(7) Uani 1 1 d . . . . .
C10 C 0.4929(5) 0.3244(2) 0.66229(9) 0.0416(7) Uani 1 1 d . . . . .
H10 H 0.636806 0.306246 0.679137 0.050 Uiso 1 1 calc R U . . .
C11 C 0.3043(6) 0.2256(3) 0.66682(9) 0.0431(7) Uani 1 1 d . . . . .
C12 C 0.2395(8) 0.0189(3) 0.65940(15) 0.0892(14) Uani 1 1 d . . . . .
H12A H 0.328862 -0.051720 0.651880 0.134 Uiso 1 1 calc R U . . .
H12B H 0.104172 0.031971 0.641315 0.134 Uiso 1 1 calc R U . . .
H12C H 0.174512 0.009273 0.685649 0.134 Uiso 1 1 calc R U . . .
C13 C 0.5245(6) 0.7224(3) 0.72717(10) 0.0554(9) Uani 1 1 d . . . . .
H13A H 0.648857 0.693140 0.745157 0.083 Uiso 1 1 calc R U . . .
H13B H 0.425463 0.782125 0.740100 0.083 Uiso 1 1 calc R U . . .
H13C H 0.604831 0.756591 0.704480 0.083 Uiso 1 1 calc R U . . .
C14 C 0.2287(6) 0.5657(3) 0.75051(10) 0.0543(9) Uani 1 1 d . . . . .
H14A H 0.353014 0.531811 0.767592 0.081 Uiso 1 1 calc R U . . .
H14B H 0.113795 0.504726 0.742442 0.081 Uiso 1 1 calc R U . . .
H14C H 0.139944 0.627116 0.764382 0.081 Uiso 1 1 calc R U . . .
C15 C 0.5842(6) 0.3343(3) 0.61936(9) 0.0539(9) Uani 1 1 d . . . . .
H15A H 0.694560 0.402493 0.617208 0.065 Uiso 1 1 calc R U . . .
H15B H 0.680724 0.263701 0.612959 0.065 Uiso 1 1 calc R U . . .
C16 C 0.3762(6) 0.3473(3) 0.58941(9) 0.0480(8) Uani 1 1 d . . . . .
C17 C 0.2793(7) 0.2501(3) 0.56958(10) 0.0617(9) Uani 1 1 d . . . . .
H17 H 0.346869 0.174907 0.573941 0.074 Uiso 1 1 calc R U . . .
C18 C 0.0829(7) 0.2632(4) 0.54330(10) 0.0673(10) Uani 1 1 d . . . . .
H18 H 0.020061 0.196851 0.530161 0.081 Uiso 1 1 calc R U . . .
C19 C -0.0193(7) 0.3733(3) 0.53653(10) 0.0646(10) Uani 1 1 d . . . . .
H19 H -0.151834 0.381958 0.519000 0.077 Uiso 1 1 calc R U . . .
C20 C 0.0756(7) 0.4701(3) 0.55584(10) 0.0661(10) Uani 1 1 d . . . . .
H20 H 0.007242 0.545067 0.551377 0.079 Uiso 1 1 calc R U . . .
C21 C 0.2726(7) 0.4575(3) 0.58198(10) 0.0569(9) Uani 1 1 d . . . . .
H21 H 0.336041 0.524427 0.594720 0.068 Uiso 1 1 calc R U . . .

loop_
_atom_site_aniso_label
_atom_site_aniso_U_11
_atom_site_aniso_U_22
_atom_site_aniso_U_33
_atom_site_aniso_U_23
_atom_site_aniso_U_13
_atom_site_aniso_U_12
O1 0.0328(11) 0.0581(14) 0.0581(13) 0.0095(11) 0.0040(10) -0.0058(10)
O2 0.0590(15) 0.0437(13) 0.0823(17) -0.0085(13) 0.0042(13) 0.0022(11)
O3 0.0310(11) 0.0586(13) 0.0805(17) -0.0092(12) -0.0062(11) -0.0055(10)
O4 0.0434(13) 0.0522(13) 0.0900(18) -0.0003(13) 0.0100(12) -0.0064(11)
N1 0.0323(13) 0.0599(17) 0.0517(16) 0.0127(13) 0.0011(12) -0.0044(12)
N2 0.0288(12) 0.0533(15) 0.0472(15) 0.0027(13) 0.0014(12) -0.0016(11)
N3 0.0296(12) 0.0417(14) 0.0526(16) -0.0033(12) -0.0047(11) -0.0029(10)
C1 0.0403(16) 0.0427(17) 0.0485(18) 0.0047(15) -0.0054(15) -0.0089(14)
C2 0.055(2) 0.0484(19) 0.057(2) 0.0050(18) 0.0010(17) -0.0015(16)
C3 0.065(2) 0.067(2) 0.054(2) 0.0076(19) 0.0052(18) -0.006(2)
C4 0.065(2) 0.073(2) 0.069(3) 0.025(2) -0.014(2) -0.015(2)
C5 0.052(2) 0.074(3) 0.093(3) 0.031(2) -0.012(2) 0.0004(19)
C6 0.0438(19) 0.069(2) 0.074(3) 0.018(2) -0.0014(18) 0.0034(18)
C7 0.0359(17) 0.0379(16) 0.0465(18) 0.0002(14) -0.0006(14) -0.0037(13)
C8 0.0322(15) 0.0512(18) 0.0419(18) -0.0004(15) -0.0044(13) -0.0038(13)
C9 0.0359(16) 0.0431(16) 0.0412(17) 0.0058(14) -0.0034(14) -0.0068(14)
C10 0.0345(15) 0.0458(17) 0.0445(18) -0.0010(14) -0.0043(14) 0.0018(13)
C11 0.0442(18) 0.0427(18) 0.0423(18) -0.0002(15) -0.0051(15) 0.0010(14)
C12 0.094(3) 0.043(2) 0.131(4) -0.017(2) 0.006(3) -0.015(2)
C13 0.0479(18) 0.054(2) 0.065(2) -0.0141(17) -0.0039(17) -0.0078(16)
C14 0.0496(19) 0.070(2) 0.044(2) 0.0020(17) 0.0018(16) -0.0014(18)
C15 0.0428(18) 0.062(2) 0.057(2) 0.0004(18) 0.0090(16) -0.0016(16)
C16 0.0493(18) 0.057(2) 0.0375(17) -0.0005(16) 0.0104(15) -0.0022(16)
C17 0.071(2) 0.056(2) 0.058(2) -0.0118(19) 0.005(2) 0.0082(19)
C18 0.077(3) 0.068(3) 0.056(2) -0.021(2) 0.000(2) -0.011(2)
C19 0.068(2) 0.076(3) 0.050(2) -0.0016(19) -0.0036(19) -0.003(2)
C20 0.078(3) 0.060(2) 0.061(2) 0.0087(19) -0.010(2) 0.004(2)
C21 0.075(2) 0.047(2) 0.048(2) 0.0059(16) -0.0039(18) -0.0103(19)

loop_
_atom_type_symbol
_atom_type_description
_atom_type_scat_dispersion_real
_atom_type_scat_dispersion_imag
_atom_type_scat_source
C C 0.0033 0.0016 'International Tables Vol C Tables 4.2.6.8 and 6.1.1.4'
H H 0.0000 0.0000 'International Tables Vol C Tables 4.2.6.8 and 6.1.1.4'
N N 0.0061 0.0033 'International Tables Vol C Tables 4.2.6.8 and 6.1.1.4'
O O 0.0106 0.0060 'International Tables Vol C Tables 4.2.6.8 and 6.1.1.4'

loop_
_geom_angle_atom_site_label_1
_geom_angle_atom_site_label_2
_geom_angle_atom_site_label_3
_geom_angle
_geom_angle_site_symmetry_1
_geom_angle_site_symmetry_3
_geom_angle_publ_flag
C11 O2 C12 115.7(3) . . ?
C1 N1 H1 117.3 . . ?
C7 N1 H1 117.3 . . ?
C7 N1 C1 125.5(2) . . ?
C7 N2 H2 119.4 . . ?
C7 N2 C8 121.3(2) . . ?
C8 N2 H2 119.4 . . ?
C9 N3 H3 119.0 . . ?
C9 N3 C10 122.0(2) . . ?
C10 N3 H3 119.0 . . ?
C2 C1 N1 123.1(3) . . ?
C6 C1 N1 117.5(3) . . ?
C6 C1 C2 119.4(3) . . ?
C1 C2 H2A 120.2 . . ?
C1 C2 C3 119.6(3) . . ?
C3 C2 H2A 120.2 . . ?
C2 C3 H3A 119.6 . . ?
C4 C3 C2 120.9(4) . . ?
C4 C3 H3A 119.6 . . ?
C3 C4 H4 120.4 . . ?
C3 C4 C5 119.2(3) . . ?
C5 C4 H4 120.4 . . ?
C4 C5 H5 119.7 . . ?
C4 C5 C6 120.7(3) . . ?
C6 C5 H5 119.7 . . ?
C1 C6 C5 120.2(4) . . ?
C1 C6 H6 119.9 . . ?
C5 C6 H6 119.9 . . ?
O1 C7 N1 123.7(3) . . ?
O1 C7 N2 122.2(3) . . ?
N2 C7 N1 114.1(2) . . ?
N2 C8 C9 110.4(2) . . ?
N2 C8 C13 111.0(2) . . ?
N2 C8 C14 108.2(2) . . ?
C9 C8 C13 111.1(2) . . ?
C14 C8 C9 107.2(2) . . ?
C14 C8 C13 108.8(2) . . ?
O3 C9 N3 121.5(3) . . ?
O3 C9 C8 122.6(3) . . ?
N3 C9 C8 115.8(2) . . ?
N3 C10 H10 108.3 . . ?
N3 C10 C11 107.3(2) . . ?
N3 C10 C15 113.1(2) . . ?
C11 C10 H10 108.3 . . ?
C11 C10 C15 111.3(2) . . ?
C15 C10 H10 108.3 . . ?
O2 C11 C10 110.7(2) . . ?
O4 C11 O2 123.9(3) . . ?
O4 C11 C10 125.5(3) . . ?
O2 C12 H12A 109.5 . . ?
O2 C12 H12B 109.5 . . ?
O2 C12 H12C 109.5 . . ?
H12A C12 H12B 109.5 . . ?
H12A C12 H12C 109.5 . . ?
H12B C12 H12C 109.5 . . ?
C8 C13 H13A 109.5 . . ?
C8 C13 H13B 109.5 . . ?
C8 C13 H13C 109.5 . . ?
H13A C13 H13B 109.5 . . ?
H13A C13 H13C 109.5 . . ?
H13B C13 H13C 109.5 . . ?
C8 C14 H14A 109.5 . . ?
C8 C14 H14B 109.5 . . ?
C8 C14 H14C 109.5 . . ?
H14A C14 H14B 109.5 . . ?
H14A C14 H14C 109.5 . . ?
H14B C14 H14C 109.5 . . ?
C10 C15 H15A 108.8 . . ?
C10 C15 H15B 108.8 . . ?
H15A C15 H15B 107.7 . . ?
C16 C15 C10 113.9(2) . . ?
C16 C15 H15A 108.8 . . ?
C16 C15 H15B 108.8 . . ?
C17 C16 C15 121.7(3) . . ?
C21 C16 C15 120.3(3) . . ?
C21 C16 C17 117.9(3) . . ?
C16 C17 H17 119.6 . . ?
C16 C17 C18 120.9(3) . . ?
C18 C17 H17 119.6 . . ?
C17 C18 H18 119.8 . . ?
C19 C18 C17 120.4(3) . . ?
C19 C18 H18 119.8 . . ?
C18 C19 H19 120.4 . . ?
C20 C19 C18 119.2(4) . . ?
C20 C19 H19 120.4 . . ?
C19 C20 H20 119.7 . . ?
C19 C20 C21 120.6(3) . . ?
C21 C20 H20 119.7 . . ?
C16 C21 C20 121.0(3) . . ?
C16 C21 H21 119.5 . . ?
C20 C21 H21 119.5 . . ?

loop_
_geom_bond_atom_site_label_1
_geom_bond_atom_site_label_2
_geom_bond_distance
_geom_bond_site_symmetry_2
_geom_bond_publ_flag
O1 C7 1.224(3) . ?
O2 C11 1.334(3) . ?
O2 C12 1.450(4) . ?
O3 C9 1.234(3) . ?
O4 C11 1.193(3) . ?
N1 H1 0.8600 . ?
N1 C1 1.423(4) . ?
N1 C7 1.368(4) . ?
N2 H2 0.8600 . ?
N2 C7 1.366(4) . ?
N2 C8 1.460(4) . ?
N3 H3 0.8600 . ?
N3 C9 1.339(4) . ?
N3 C10 1.458(4) . ?
C1 C2 1.375(4) . ?
C1 C6 1.374(4) . ?
C2 H2A 0.9300 . ?
C2 C3 1.391(5) . ?
C3 H3A 0.9300 . ?
C3 C4 1.365(5) . ?
C4 H4 0.9300 . ?
C4 C5 1.365(5) . ?
C5 H5 0.9300 . ?
C5 C6 1.383(5) . ?
C6 H6 0.9300 . ?
C8 C9 1.536(4) . ?
C8 C13 1.538(4) . ?
C8 C14 1.531(4) . ?
C10 H10 0.9800 . ?
C10 C11 1.508(4) . ?
C10 C15 1.537(4) . ?
C12 H12A 0.9600 . ?
C12 H12B 0.9600 . ?
C12 H12C 0.9600 . ?
C13 H13A 0.9600 . ?
C13 H13B 0.9600 . ?
C13 H13C 0.9600 . ?
C14 H14A 0.9600 . ?
C14 H14B 0.9600 . ?
C14 H14C 0.9600 . ?
C15 H15A 0.9700 . ?
C15 H15B 0.9700 . ?
C15 C16 1.513(4) . ?
C16 C17 1.382(4) . ?
C16 C21 1.379(4) . ?
C17 H17 0.9300 . ?
C17 C18 1.385(5) . ?
C18 H18 0.9300 . ?
C18 C19 1.371(5) . ?
C19 H19 0.9300 . ?
C19 C20 1.366(5) . ?
C20 H20 0.9300 . ?
C20 C21 1.384(5) . ?
C21 H21 0.9300 . ?

loop_
_geom_torsion_atom_site_label_1
_geom_torsion_atom_site_label_2
_geom_torsion_atom_site_label_3
_geom_torsion_atom_site_label_4
_geom_torsion
_geom_torsion_site_symmetry_1
_geom_torsion_site_symmetry_2
_geom_torsion_site_symmetry_3
_geom_torsion_site_symmetry_4
_geom_torsion_publ_flag
N1 C1 C2 C3 178.5(3) . . . . ?
N1 C1 C6 C5 -179.0(3) . . . . ?
N2 C8 C9 O3 137.5(3) . . . . ?
N2 C8 C9 N3 -46.7(3) . . . . ?
N3 C10 C11 O2 -172.8(2) . . . . ?
N3 C10 C11 O4 8.1(4) . . . . ?
N3 C10 C15 C16 -66.9(4) . . . . ?
C1 N1 C7 O1 -7.4(5) . . . . ?
C1 N1 C7 N2 172.1(3) . . . . ?
C1 C2 C3 C4 0.7(5) . . . . ?
C2 C1 C6 C5 -0.6(5) . . . . ?
C2 C3 C4 C5 -1.4(6) . . . . ?
C3 C4 C5 C6 1.0(6) . . . . ?
C4 C5 C6 C1 -0.1(6) . . . . ?
C6 C1 C2 C3 0.3(5) . . . . ?
C7 N1 C1 C2 35.4(5) . . . . ?
C7 N1 C1 C6 -146.3(3) . . . . ?
C7 N2 C8 C9 -59.0(3) . . . . ?
C7 N2 C8 C13 64.5(3) . . . . ?
C7 N2 C8 C14 -176.1(3) . . . . ?
C8 N2 C7 O1 -3.6(4) . . . . ?
C8 N2 C7 N1 176.9(3) . . . . ?
C9 N3 C10 C11 147.0(3) . . . . ?
C9 N3 C10 C15 -89.9(3) . . . . ?
C10 N3 C9 O3 5.3(4) . . . . ?
C10 N3 C9 C8 -170.6(2) . . . . ?
C10 C15 C16 C17 -95.1(4) . . . . ?
C10 C15 C16 C21 83.0(4) . . . . ?
C11 C10 C15 C16 54.0(4) . . . . ?
C12 O2 C11 O4 2.7(5) . . . . ?
C12 O2 C11 C10 -176.3(3) . . . . ?
C13 C8 C9 O3 14.0(4) . . . . ?
C13 C8 C9 N3 -170.2(3) . . . . ?
C14 C8 C9 O3 -104.8(3) . . . . ?
C14 C8 C9 N3 71.0(3) . . . . ?
C15 C10 C11 O2 63.0(3) . . . . ?
C15 C10 C11 O4 -116.1(3) . . . . ?
C15 C16 C17 C18 177.7(3) . . . . ?
C15 C16 C21 C20 -177.4(3) . . . . ?
C16 C17 C18 C19 -0.1(5) . . . . ?
C17 C16 C21 C20 0.8(5) . . . . ?
C17 C18 C19 C20 0.4(6) . . . . ?
C18 C19 C20 C21 -0.1(6) . . . . ?
C19 C20 C21 C16 -0.5(5) . . . . ?
C21 C16 C17 C18 -0.5(5) . . . . ?
